data_2001919
loop_
_publ_author_name
'Larsen, S.'
'Hansen, E. T.'
'Hoffmeyer, L.'
'Rastrup-Andersen, N.'

_publ_section_title
;Structure and absolute configuration of a monohydrate of calcipotriol,
 (1\a,3\b,5<i>Z</i>,7<i>E</i>,22<i>E</i>,24<i>S</i>)-24-cyclopropyl-9,10-secochola-5,7,10(19),22-tetraene-1,3,24-triol
;
_journal_issue 3
_journal_name_full 'Acta Crystallographica Section C'
_journal_page_first 618
_journal_page_last 621
_journal_paper_doi 10.1107/S010827019201031X
_journal_volume 49
_journal_year 1993
_chemical_formula_sum 'C27 H42 O4'
_chemical_formula_weight 430.63
_space_group_crystal_system monoclinic
_space_group_IT_number 4
_space_group_name_Hall 'P 2yb'
_space_group_name_H-M_alt 'P 1 21 1'
_atom_type_scat_source IntTabIV
_cell_angle_alpha 90
_cell_angle_beta 93.240(13)
_cell_angle_gamma 90
_cell_formula_units_Z 2
_cell_length_a 9.4377(10)
_cell_length_b 6.9780(11)
_cell_length_c 18.559(3)
_cell_measurement_reflns_used 22
_cell_measurement_temperature 122.0(5)
_cell_measurement_theta_max 42
_cell_measurement_theta_min 37
_cell_volume 1220.3(3)
_diffrn_measurement_device 'Enraf-Nonius CAD-4'
_diffrn_measurement_method \w-2\q
_diffrn_radiation_type CuK\a
_diffrn_radiation_wavelength 1.54184
_diffrn_reflns_av_R_equivalents 0.038
_diffrn_reflns_limit_h_max 11
_diffrn_reflns_limit_h_min 0
_diffrn_reflns_limit_k_max 8
_diffrn_reflns_limit_k_min -8
_diffrn_reflns_limit_l_max 20
_diffrn_reflns_limit_l_min -20
_diffrn_reflns_number 4850
_diffrn_reflns_theta_max 75
_diffrn_standards_decay_% <4%,_linear_correction_for_decay
_diffrn_standards_interval_time 167
_diffrn_standards_number 3
_exptl_absorpt_coefficient_mu 0.569
_exptl_crystal_colour white
_exptl_crystal_density_diffrn 1.172
_exptl_crystal_description plates
_exptl_crystal_size_max 0.40
_exptl_crystal_size_mid 0.25
_exptl_crystal_size_min 0.03
_refine_diff_density_max 0.3
_refine_diff_density_min -0.4
_refine_ls_goodness_of_fit_obs 1.56
_refine_ls_hydrogen_treatment 'H-atom coordinates refined, fixed B = 2.0 \%A^2^'
_refine_ls_number_parameters 405
_refine_ls_number_reflns 3913
_refine_ls_R_factor_obs 0.050
_refine_ls_shift/esd_max 0.29
_refine_ls_structure_factor_coef F
_refine_ls_weighting_details 'w = [\s^2^(F)+9.0x10^-4^|F|^2^]^-1^'
_refine_ls_weighting_scheme calc
_refine_ls_wR_factor_obs 0.064
_reflns_number_observed 3913
_reflns_observed_criterion F^2^>3\s(|F|^2^)
_cod_data_source_file li1021.cif
_cod_data_source_block li1021_structure_1_of_1
_cod_depositor_comments
;
 Adding the _atom_site_type_symbol data item.

 Antanas Vaitkus,
 2017-01-28

The following automatic conversions were performed:

'_cell_measurement_temperature' value '122+-0.5' was changed to
'122.0(5)' - precision was estimated.

Automatic conversion script
Id: cif_fix_values 1646 2011-03-28 12:23:43Z adriana 

The following automatic conversions were performed:

'_cell_measurement_temperature' value '122+-0.5' was changed to
'122.0(5)' - precision was estimated.

Automatic conversion script
Id: cif_fix_values 1715 2011-07-08 13:25:40Z adriana 

The following automatic conversions were performed:

'_refine_ls_weighting_scheme' value '[\s^2^(F)+9.0x10^-4^|F|^2^]^-1^'
was changed to 'calc'. New tag '_refine_ls_weighting_details' was
created. The value of the new tag was set to 'w =
[\s^2^(F)+9.0x10^-4^|F|^2^]^-1^'.

Automatic conversion script
Id: cif_fix_values 3143 2015-03-26 13:38:13Z robertas 
;
_cod_original_cell_volume 1220.2(5)
_cod_database_code 2001919

loop_
_space_group_symop_id
_space_group_symop_operation_xyz
1 x,y,z
2 -x,y+1/2,-z

loop_
_atom_site_label
_atom_site_type_symbol
_atom_site_fract_x
_atom_site_fract_y
_atom_site_fract_z
_atom_site_U_iso_or_equiv
C(1) C .6211(3) .7952(3) .71600(10) .0150(5)
C(2) C .7072(3) .7017(4) .65810(10) .0170(5)
C(3) C .7506(3) .4972(4) .67810(10) .0168(5)
C(4) C .8343(3) .4952(4) .75030(10) .0168(5)
C(5) C .7596(3) .5962(4) .80980(10) .0127(5)
C(6) C .7573(3) .5081(4) .87450(10) .0171(5)
C(7) C .7031(3) .5729(4) .9423(2) .0174(5)
C(8) C .7086(3) .4648(4) 1.00290(10) .0151(5)
C(9) C .7570(3) .2576(4) 1.00800(10) .0201(6)
C(10) C .6991(3) .7876(4) .78990(10) .0142(5)
C(11) C .8763(3) .2262(4) 1.0657(2) .0222(6)
C(12) C .8400(3) .3084(4) 1.1392(2) .0203(6)
C(13) C .7970(3) .5201(3) 1.13250(10) .0138(5)
C(14) C .6700(3) .5363(4) 1.07580(10) .0156(5)
C(15) C .6166(3) .7409(4) 1.0854(2) .0200(6)
C(16) C .6409(3) .7779(4) 1.16700(10) .0193(6)
C(17) C .7297(3) .6095(4) 1.19900(10) .0156(5)
C(18) C .9233(3) .6411(4) 1.11070(10) .0185(6)
C(19) C .7139(3) .9417(4) .8323(2) .0198(6)
C(20) C .8298(3) .6733(4) 1.26280(10) .0182(5)
C(21) C .9201(4) .5114(5) 1.2976(2) .0313(8)
C(22) C .7446(3) .7640(4) 1.32020(10) .0174(5)
C(23) C .7747(3) .9294(4) 1.3519(2) .0199(6)
C(24) C .7011(3) 1.0154(4) 1.41400(10) .0179(5)
C(25) C .7973(3) 1.0142(4) 1.48110(10) .0176(5)
C(26) C .9073(4) 1.1680(5) 1.4928(2) .0301(8)
C(27) C .7817(4) 1.1624(4) 1.5389(2) .0256(6)
O(1) O .5900(2) .9896(3) .69660(10) .0205(4)
O(3) O .6213(2) .3888(3) .68050(10) .0179(4)
O(24) O .5762(2) .9096(3) 1.43050(10) .0170(4)
O(W1) O .5538(2) .50000 .43950(10) .0219(4)
H18B H .941(4) .617(5) 1.063(2) ?
H18C H .900(3) .783(5) 1.114(2) ?
H19A H .766(4) .941(5) .878(2) ?
H19B H .663(4) 1.061(5) .814(2) ?
H20 H .895(4) .773(5) 1.241(2) ?
H21A H .997(4) .458(5) 1.266(2) ?
H21B H .967(4) .552(5) 1.344(2) ?
H21C H .856(4) .403(5) 1.312(2) ?
H22 H .668(4) .691(5) 1.339(2) ?
H23 H .852(3) .998(5) 1.336(2) ?
H24 H .669(3) 1.153(5) 1.404(2) ?
H25 H .833(4) .884(5) 1.501(2) ?
H26A H 1.003(4) 1.136(5) 1.516(2) ?
H26B H .903(3) 1.262(5) 1.457(2) ?
H27A H .792(4) 1.123(5) 1.587(2) ?
H27B H .699(3) 1.238(5) 1.531(2) ?
H10 H .547(3) .988(5) .664(2) ?
H30 H .633(4) .303(5) .696(2) ?
H240 H .518(4) .910(5) 1.405(2) ?
HW1 H .583(4) .604(5) .446(2) ?
HW2 H .503(4) .471(5) .477(2) ?

loop_
_geom_angle_atom_site_label_1
_geom_angle_atom_site_label_2
_geom_angle_atom_site_label_3
_geom_angle
_geom_angle_publ_flag
C(2) C(1) C(10) 111.7(2) yes
C(2) C(1) O(1) 109.7(2) yes
O(1) C(1) C(10) 110.0(2) yes
C(1) C(2) C(3) 112.0(2) yes
C(2) C(3) C(4) 110.1(2) yes
C(2) C(3) O(3) 106.5(2) yes
O(3) C(3) C(4) 111.6(2) yes
C(3) C(4) C(5) 113.5(2) yes
C(4) C(5) C(10) 115.1(2) yes
C(4) C(5) C(6) 117.9(2) yes
C(6) C(5) C(10) 127.0(2) yes
C(1) C(10) C(5) 114.4(2) yes
C(1) C(10) C(19) 122.2(2) yes
C(5) C(10) C(19) 123.4(2) yes
C(5) C(6) C(7) 130.6(2) yes
C(6) C(7) C(8) 123.1(2) yes
C(7) C(8) C(9) 125.5(2) yes
C(7) C(8) C(14) 124.2(2) yes
C(9) C(8) C(14) 110.4(2) yes
C(8) C(9) C(11) 112.8(2) yes
C(9) C(11) C(12) 112.2(2) yes
C(11) C(12) C(13) 111.0(2) yes
C(12) C(13) C(14) 108.3(2) yes
C(12) C(13) C(18) 110.2(2) yes
C(12) C(13) C(17) 116.2(2) yes
C(14) C(13) C(17) 100.1(2) yes
C(14) C(13) C(18) 111.3(2) yes
C(17) C(13) C(18) 110.4(2) yes
C(8) C(14) C(15) 120.9(2) yes
C(8) C(14) C(13) 111.5(2) yes
C(13) C(14) C(15) 103.6(2) yes
C(14) C(15) C(16) 103.9(2) yes
C(15) C(16) C(17) 107.4(2) yes
C(13) C(17) C(16) 103.8(2) yes
C(13) C(17) C(20) 117.9(2) yes
C(16) C(17) C(20) 111.9(2) yes
C(17) C(20) C(22) 109.6(2) yes
C(17) C(20) C(21) 114.4(2) yes
C(21) C(20) C(22) 108.5(2) yes
C(20) C(22) C(23) 124.9(2) yes
C(22) C(23) C(24) 126.5(2) yes
C(23) C(24) C(25) 110.5(2) yes
C(23) C(24) O(24) 112.2(2) yes
O(24) C(24) C(25) 106.6(2) yes
C(24) C(25) C(26) 119.8(2) yes
C(24) C(25) C(27) 120.7(2) yes
C(26) C(25) C(27) 60.0(2) yes
C(25) C(26) C(27) 60.1(2) yes
C(25) C(27) C(26) 60.0(2) yes

loop_
_geom_bond_atom_site_label_1
_geom_bond_atom_site_label_2
_geom_bond_distance
_geom_bond_publ_flag
C(1) C(2) 1.530(3) yes
C(1) O(1) 1.430(3) yes
C(1) C(10) 1.520(3) yes
C(2) C(3) 1.524(3) yes
C(3) O(3) 1.439(3) yes
C(3) C(4) 1.516(4) yes
C(4) C(5) 1.517(3) yes
C(5) C(6) 1.351(3) yes
C(5) C(10) 1.491(3) yes
C(6) C(7) 1.458(3) yes
C(7) C(8) 1.353(3) yes
C(8) C(9) 1.517(3) yes
C(8) C(14) 1.505(3) yes
C(9) C(11) 1.525(4) yes
C(10) C(19) 1.335(3) yes
C(11) C(12) 1.536(3) yes
C(12) C(13) 1.535(3) yes
C(13) C(17) 1.551(3) yes
C(13) C(18) 1.534(3) yes
C(13) C(14) 1.554(3) yes
C(14) C(15) 1.528(3) yes
C(15) C(16) 1.541(3) yes
C(16) C(17) 1.542(3) yes
C(17) C(20) 1.538(3) yes
C(20) C(21) 1.535(4) yes
C(20) C(22) 1.508(3) yes
C(22) C(23) 1.320(3) yes
C(23) C(24) 1.504(3) yes
C(24) O(24) 1.438(3) yes
C(24) C(25) 1.499(4) yes
C(25) C(26) 1.501(3) yes
C(26) C(27) 1.501(4) yes
C(27) C(25) 1.503(3) yes
